data_2202928
loop_
_publ_author_name
'Ru-Yi Zou'
'Feng-Bo Xu'
'Qing-Shan Li'
'Hai-Bin Song'
'Hui Lv'
'Zheng-Zhi Zhang'

_publ_section_title
;
 1,4-Bis(pyridine-2-aminomethyl)benzene
;
_journal_issue 9
_journal_name_full 'Acta Crystallographica Section E'
_journal_page_first o1312
_journal_page_last o1313
_journal_paper_doi 10.1107/S1600536803017598
_journal_volume 59
_journal_year 2003
_chemical_formula_iupac 'C18 H18 N4'
_chemical_formula_moiety 'C18 H18 N4'
_chemical_formula_sum 'C18 H18 N4'
_chemical_formula_weight 290.36
_chemical_name_systematic
;
1,4-bis(pyridine-2-aminomethyl)benzene
;
_space_group_IT_number 15
_symmetry_cell_setting monoclinic
_symmetry_space_group_name_Hall '-C 2yc'
_symmetry_space_group_name_H-M 'C 1 2/c 1'
_atom_sites_solution_hydrogens geom
_atom_sites_solution_primary direct
_atom_sites_solution_secondary difmap
_audit_creation_method SHELXL-97
_cell_angle_alpha 90
_cell_angle_beta 105.328(8)
_cell_angle_gamma 90
_cell_formula_units_Z 4
_cell_length_a 18.547(11)
_cell_length_b 5.539(3)
_cell_length_c 15.303(9)
_cell_measurement_reflns_used 548
_cell_measurement_temperature 293(2)
_cell_measurement_theta_max 25.4
_cell_measurement_theta_min 4.6
_cell_volume 1516.2(15)
_computing_cell_refinement SMART
_computing_data_collection 'SMART (Bruker, 1998)'
_computing_data_reduction 'SAINT (Bruker, 1998)'
_computing_molecular_graphics 'SHELXTL (Bruker, 1997)'
_computing_publication_material SHELXTL
_computing_structure_refinement 'SHELXL97 (Sheldrick, 1997)'
_computing_structure_solution 'SHELXS97 (Sheldrick, 1997)'
_diffrn_ambient_temperature 293(2)
_diffrn_measured_fraction_theta_full 0.993
_diffrn_measured_fraction_theta_max 0.993
_diffrn_measurement_device_type 'Bruker SMART CCD area-detector'
_diffrn_measurement_method '\f and \w'
_diffrn_radiation_monochromator graphite
_diffrn_radiation_source 'fine-focus sealed tube'
_diffrn_radiation_type MoK\a
_diffrn_radiation_wavelength 0.71073
_diffrn_reflns_av_R_equivalents 0.023
_diffrn_reflns_av_sigmaI/netI 0.035
_diffrn_reflns_limit_h_max 17
_diffrn_reflns_limit_h_min -22
_diffrn_reflns_limit_k_max 5
_diffrn_reflns_limit_k_min -6
_diffrn_reflns_limit_l_max 19
_diffrn_reflns_limit_l_min -18
_diffrn_reflns_number 3292
_diffrn_reflns_theta_full 26.4
_diffrn_reflns_theta_max 26.4
_diffrn_reflns_theta_min 3.1
_diffrn_standards_decay_% 0
_diffrn_standards_number 0
_exptl_absorpt_coefficient_mu 0.078
_exptl_absorpt_correction_T_max 0.990
_exptl_absorpt_correction_T_min 0.797
_exptl_absorpt_correction_type multi-scan
_exptl_absorpt_process_details '(SADABS; Sheldrick, 1996)'
_exptl_crystal_colour colorless
_exptl_crystal_density_diffrn 1.272
_exptl_crystal_density_method 'not measured'
_exptl_crystal_description block
_exptl_crystal_F_000 616
_exptl_crystal_size_max 0.42
_exptl_crystal_size_mid 0.22
_exptl_crystal_size_min 0.20
_refine_diff_density_max 0.13
_refine_diff_density_min -0.15
_refine_ls_extinction_method none
_refine_ls_goodness_of_fit_ref 1.02
_refine_ls_hydrogen_treatment mixed
_refine_ls_matrix_type full
_refine_ls_number_parameters 104
_refine_ls_number_reflns 1534
_refine_ls_number_restraints 0
_refine_ls_restrained_S_all 1.02
_refine_ls_R_factor_all 0.071
_refine_ls_R_factor_gt 0.044
_refine_ls_shift/su_max <0.001
_refine_ls_shift/su_mean 0.000
_refine_ls_structure_factor_coef Fsqd
_refine_ls_weighting_details 'calc w = 1/[\s^2^(Fo^2^)+(0.0526P)^2^+0.3246P] where P = (Fo^2^+2Fc^2^)/3'
_refine_ls_weighting_scheme calc
_refine_ls_wR_factor_gt 0.098
_refine_ls_wR_factor_ref 0.111
_reflns_number_gt 1093
_reflns_number_total 1534
_reflns_threshold_expression I>2\s(I)
_cod_data_source_file tk6125.cif
_cod_data_source_block I
_cod_depositor_comments
;
The following automatic conversions were performed:
'_symmetry_cell_setting' value 'Monoclinic' changed to 'monoclinic'
according to '/home/saulius/struct/CIF-dictionaries/cif_core.dic'
dictionary named 'cif_core.dic' version 2.4.1 from 2010-06-29.

Automatic conversion script
Id: cif_fix_enum 1527 2010-12-29 10:47:43Z saulius 

The following automatic conversions were performed:

'_symmetry_cell_setting' value 'Monoclinic' changed to 'monoclinic'
according to /home/saulius/struct/CIF-dictionaries/cif_core.dic
dictionary named 'cif_core.dic' version 2.4.1 from 2010-06-29.

Automatic conversion script
Id: cif_fix_values 1715 2011-07-08 13:25:40Z adriana 
;
_cod_original_cell_volume 1516.3(15)
_cod_original_sg_symbol_H-M 'C 2/c'
_cod_database_code 2202928
_cod_database_fobs_code 2202928

loop_
_symmetry_equiv_pos_as_xyz
'x, y, z'
'-x, y, -z+1/2'
'x+1/2, y+1/2, z'
'-x+1/2, y+1/2, -z+1/2'
'-x, -y, -z'
'x, -y, z-1/2'
'-x+1/2, -y+1/2, -z'
'x+1/2, -y+1/2, z-1/2'

loop_
_atom_site_label
_atom_site_fract_x
_atom_site_fract_y
_atom_site_fract_z
_atom_site_U_iso_or_equiv
_atom_site_adp_type
_atom_site_calc_flag
_atom_site_refinement_flags
_atom_site_occupancy
_atom_site_disorder_assembly
_atom_site_disorder_group
_atom_site_type_symbol
C1 0.28908(10) 0.5376(3) 0.69349(11) 0.0534(5) Uani d . 1 . . C
H1 0.2546 0.4138 0.6900 0.064 Uiso calc R 1 . . H
C2 0.34709(11) 0.5526(4) 0.76984(12) 0.0603(5) Uani d . 1 . . C
H2 0.3520 0.4426 0.8170 0.072 Uiso calc R 1 . . H
C3 0.39798(11) 0.7361(4) 0.77459(12) 0.0583(5) Uani d . 1 . . C
H3 0.4383 0.7512 0.8255 0.070 Uiso calc R 1 . . H
C4 0.38954(9) 0.8959(3) 0.70480(11) 0.0496(4) Uani d . 1 . . C
H4 0.4238 1.0202 0.7074 0.060 Uiso calc R 1 . . H
C5 0.32818(8) 0.8686(3) 0.62903(10) 0.0387(4) Uani d . 1 . . C
C6 0.36767(8) 1.1973(3) 0.54305(11) 0.0459(4) Uani d . 1 . . C
H6A 0.3834 1.2968 0.5969 0.055 Uiso calc R 1 . . H
H6B 0.3432 1.3021 0.4933 0.055 Uiso calc R 1 . . H
C7 0.43661(8) 1.0906(3) 0.52261(9) 0.0374(4) Uani d . 1 . . C
C8 0.50399(9) 1.2093(3) 0.54765(12) 0.0472(4) Uani d . 1 . . C
H8 0.5076 1.3522 0.5804 0.057 Uiso calc R 1 . . H
C9 0.43337(9) 0.8784(3) 0.47466(11) 0.0491(4) Uani d . 1 . . C
H9 0.3886 0.7934 0.4571 0.059 Uiso calc R 1 . . H
N1 0.31354(7) 1.0241(3) 0.55711(9) 0.0450(4) Uani d . 1 . . N
H1A 0.2818(10) 0.960(3) 0.5087(13) 0.060(5) Uiso d . 1 . . H
N2 0.27875(7) 0.6894(2) 0.62341(9) 0.0459(4) Uani d . 1 . . N

loop_
_atom_site_aniso_label
_atom_site_aniso_U_11
_atom_site_aniso_U_22
_atom_site_aniso_U_33
_atom_site_aniso_U_12
_atom_site_aniso_U_13
_atom_site_aniso_U_23
C1 0.0550(11) 0.0531(11) 0.0561(10) -0.0038(9) 0.0216(8) 0.0031(9)
C2 0.0685(12) 0.0655(12) 0.0481(10) 0.0084(11) 0.0175(9) 0.0139(9)
C3 0.0543(11) 0.0730(13) 0.0417(10) 0.0089(10) 0.0024(8) 0.0033(9)
C4 0.0428(9) 0.0566(10) 0.0466(9) -0.0043(8) 0.0066(7) -0.0007(8)
C5 0.0323(8) 0.0458(9) 0.0404(8) 0.0048(7) 0.0138(6) -0.0019(7)
C6 0.0420(9) 0.0444(9) 0.0527(9) 0.0041(8) 0.0148(7) 0.0041(8)
C7 0.0389(8) 0.0368(8) 0.0363(7) 0.0004(7) 0.0096(6) 0.0030(7)
C8 0.0469(10) 0.0404(9) 0.0554(10) -0.0071(8) 0.0157(8) -0.0129(8)
C9 0.0373(9) 0.0521(10) 0.0577(10) -0.0103(8) 0.0123(7) -0.0114(8)
N1 0.0345(7) 0.0560(9) 0.0431(8) -0.0007(7) 0.0076(6) 0.0040(7)
N2 0.0397(7) 0.0542(9) 0.0454(7) -0.0034(7) 0.0139(6) 0.0003(7)

loop_
_atom_type_symbol
_atom_type_description
_atom_type_scat_dispersion_real
_atom_type_scat_dispersion_imag
_atom_type_scat_source
C C 0.0033 0.0016 'International Tables Vol C Tables 4.2.6.8 and 6.1.1.4'
H H 0.0000 0.0000 'International Tables Vol C Tables 4.2.6.8 and 6.1.1.4'
N N 0.0061 0.0033 'International Tables Vol C Tables 4.2.6.8 and 6.1.1.4'

loop_
_geom_angle_atom_site_label_1
_geom_angle_atom_site_label_2
_geom_angle_atom_site_label_3
_geom_angle_site_symmetry_1
_geom_angle_site_symmetry_3
_geom_angle
N2 C1 C2 . . 124.18(17)
N2 C1 H1 . . 117.9
C2 C1 H1 . . 117.9
C1 C2 C3 . . 117.67(17)
C1 C2 H2 . . 121.2
C3 C2 H2 . . 121.2
C4 C3 C2 . . 120.20(18)
C4 C3 H3 . . 119.9
C2 C3 H3 . . 119.9
C3 C4 C5 . . 118.55(17)
C3 C4 H4 . . 120.7
C5 C4 H4 . . 120.7
N2 C5 N1 . . 115.38(14)
N2 C5 C4 . . 121.70(15)
N1 C5 C4 . . 122.91(15)
N1 C6 C7 . . 115.43(13)
N1 C6 H6A . . 108.4
C7 C6 H6A . . 108.4
N1 C6 H6B . . 108.4
C7 C6 H6B . . 108.4
H6A C6 H6B . . 107.5
C8 C7 C9 . . 117.72(14)
C8 C7 C6 . . 120.72(14)
C9 C7 C6 . . 121.49(14)
C7 C8 C9 . 5_676 121.64(15)
C7 C8 H8 . . 119.2
C9 C8 H8 5_676 . 119.2
C7 C9 C8 . 5_676 120.64(15)
C7 C9 H9 . . 119.7
C8 C9 H9 5_676 . 119.7
C5 N1 C6 . . 122.69(14)
C5 N1 H1A . . 111.5(12)
C6 N1 H1A . . 118.2(11)
C1 N2 C5 . . 117.70(15)

loop_
_geom_bond_atom_site_label_1
_geom_bond_atom_site_label_2
_geom_bond_site_symmetry_2
_geom_bond_distance
_geom_bond_publ_flag
C1 N2 . 1.336(2) ?
C1 C2 . 1.366(2) ?
C1 H1 . 0.9300 ?
C2 C3 . 1.376(3) ?
C2 H2 . 0.9300 ?
C3 C4 . 1.364(2) ?
C3 H3 . 0.9300 ?
C4 C5 . 1.402(2) ?
C4 H4 . 0.9300 ?
C5 N2 . 1.339(2) ?
C5 N1 . 1.367(2) ?
C6 N1 . 1.445(2) ?
C6 C7 . 1.514(2) ?
C6 H6A . 0.9700 ?
C6 H6B . 0.9700 ?
C7 C8 . 1.374(2) ?
C7 C9 . 1.378(2) ?
C8 C9 5_676 1.383(2) ?
C8 H8 . 0.9300 ?
C9 C8 5_676 1.383(2) ?
C9 H9 . 0.9300 ?
N1 H1A . 0.889(19) ?

loop_
_geom_torsion_atom_site_label_1
_geom_torsion_atom_site_label_2
_geom_torsion_atom_site_label_3
_geom_torsion_atom_site_label_4
_geom_torsion_site_symmetry_4
_geom_torsion
N2 C1 C2 C3 . 0.0(3)
C1 C2 C3 C4 . 0.2(3)
C2 C3 C4 C5 . 0.1(3)
C3 C4 C5 N2 . -0.8(2)
C3 C4 C5 N1 . 177.75(15)
N1 C6 C7 C8 . -150.12(15)
N1 C6 C7 C9 . 33.1(2)
C9 C7 C8 C9 5_676 0.5(3)
C6 C7 C8 C9 5_676 -176.44(15)
C8 C7 C9 C8 5_676 -0.5(3)
C6 C7 C9 C8 5_676 176.42(15)
N2 C5 N1 C6 . -167.44(13)
C4 C5 N1 C6 . 14.0(2)
C7 C6 N1 C5 . 65.9(2)
C2 C1 N2 C5 . -0.6(2)
N1 C5 N2 C1 . -177.65(13)
C4 C5 N2 C1 . 1.0(2)
